data_2103317
loop_
_publ_author_name
'F\'abi\'an, L\'aszl\'o'
'Argay, Gyula'
'K\'alm\'an, Alajos'
'B\'athori, M\'aria'

_publ_section_title
;
 Crystal structures of ecdysteroids: the role of solvent molecules in
 hydrogen bonding and isostructurality
;
_journal_issue 4
_journal_name_full 'Acta Crystallographica Section B'
_journal_page_first 710
_journal_page_last 720
_journal_paper_doi 10.1107/S0108768102005608
_journal_volume 58
_journal_year 2002
_chemical_formula_sum 'C27 H44 O6'
_chemical_formula_weight 464.62
_chemical_name_common ecdysone
_chemical_name_systematic
;
 2\b,3\b,14\a,22R,25-pentahydroxy-5\b-cholest-7-en-6-one
;
_space_group_IT_number 19
_symmetry_cell_setting orthorhombic
_symmetry_space_group_name_Hall 'P 2ac 2ab'
_symmetry_space_group_name_H-M 'P 21 21 21'
_atom_sites_solution_hydrogens geom
_atom_sites_solution_primary direct
_atom_sites_solution_secondary difmap
_audit_creation_method SHELXL-97
_cell_angle_alpha 90.00
_cell_angle_beta 90.00
_cell_angle_gamma 90.00
_cell_formula_units_Z 4
_cell_length_a 7.7500(10)
_cell_length_b 9.9350(10)
_cell_length_c 35.6570(10)
_cell_measurement_reflns_used 25
_cell_measurement_temperature 293(2)
_cell_measurement_theta_max 23.74
_cell_measurement_theta_min 20.07
_cell_volume 2745.5(5)
_computing_cell_refinement 'CAD4 Express'
_computing_data_collection 'CAD4 Express'
_computing_data_reduction 'XCAD4 (Harms, 1996)'
_computing_structure_refinement 'SHELXL-97 (Sheldrick, 1997b)'
_computing_structure_solution 'SHELXS-97 (Sheldrick, 1997a)'
_diffrn_ambient_temperature 293(2)
_diffrn_measured_fraction_theta_full 0.990
_diffrn_measured_fraction_theta_max 0.990
_diffrn_measurement_device_type 'Enraf-Nonius CAD4'
_diffrn_measurement_method \w--2\q
_diffrn_radiation_monochromator graphite
_diffrn_radiation_source 'fine-focus sealed tube'
_diffrn_radiation_type CuK\a
_diffrn_radiation_wavelength 1.54180
_diffrn_reflns_av_R_equivalents 0.0134
_diffrn_reflns_av_sigmaI/netI 0.0412
_diffrn_reflns_limit_h_max 9
_diffrn_reflns_limit_h_min -8
_diffrn_reflns_limit_k_max 12
_diffrn_reflns_limit_k_min -12
_diffrn_reflns_limit_l_max 44
_diffrn_reflns_limit_l_min -44
_diffrn_reflns_number 6982
_diffrn_reflns_theta_full 74.74
_diffrn_reflns_theta_max 74.74
_diffrn_reflns_theta_min 4.62
_diffrn_standards_decay_% 9
_diffrn_standards_interval_time 60
_diffrn_standards_number 3
_exptl_absorpt_coefficient_mu 0.624
_exptl_absorpt_correction_T_max 0.9302
_exptl_absorpt_correction_T_min 0.8576
_exptl_absorpt_correction_type psi-scan
_exptl_absorpt_process_details 'North A.C., Philips, D.C. & Mathews, F. (1968) Acta Cryst. A24 350-359'
_exptl_crystal_colour colorless
_exptl_crystal_density_diffrn 1.124
_exptl_crystal_density_method 'not measured'
_exptl_crystal_description block
_exptl_crystal_F_000 1016
_exptl_crystal_size_max 0.25
_exptl_crystal_size_mid 0.16
_exptl_crystal_size_min 0.12
_refine_diff_density_max 0.152
_refine_diff_density_min -0.138
_refine_ls_abs_structure_details 'Flack H D (1983), Acta Cryst. A39, 876-881'
_refine_ls_abs_structure_Flack 0.18(17)
_refine_ls_extinction_coef 0.0014(2)
_refine_ls_extinction_expression Fc^*^=kFc[1+0.001xFc^2^\l^3^/sin(2\q)]^-1/4^
_refine_ls_extinction_method SHELXL
_refine_ls_goodness_of_fit_ref 0.735
_refine_ls_hydrogen_treatment mixed
_refine_ls_matrix_type full
_refine_ls_number_parameters 376
_refine_ls_number_reflns 5410
_refine_ls_number_restraints 290
_refine_ls_restrained_S_all 0.718
_refine_ls_R_factor_all 0.0632
_refine_ls_R_factor_gt 0.0353
_refine_ls_shift/su_max 0.001
_refine_ls_shift/su_mean 0.000
_refine_ls_structure_factor_coef Fsqd
_refine_ls_weighting_details 'calc w=1/[\s^2^(Fo^2^)+(0.1000P)^2^+0.0000P] where P=(Fo^2^+2Fc^2^)/3'
_refine_ls_weighting_scheme calc
_refine_ls_wR_factor_gt 0.0972
_refine_ls_wR_factor_ref 0.1088
_reflns_number_gt 3946
_reflns_number_total 5410
_reflns_threshold_expression >2sigma(I)
_cod_data_source_file de0015.cif
_cod_data_source_block I
_cod_database_code 2103317
_cod_database_fobs_code 2103317

loop_
_symmetry_equiv_pos_as_xyz
'x, y, z'
'-x+1/2, -y, z+1/2'
'-x, y+1/2, -z+1/2'
'x+1/2, -y+1/2, -z'

loop_
_atom_site_label
_atom_site_fract_x
_atom_site_fract_y
_atom_site_fract_z
_atom_site_U_iso_or_equiv
_atom_site_adp_type
_atom_site_calc_flag
_atom_site_refinement_flags
_atom_site_occupancy
_atom_site_disorder_assembly
_atom_site_disorder_group
_atom_site_type_symbol
O2 -0.01505(17) 0.64110(15) 0.95659(3) 0.0517(3) Uani d . 1 . . O
H2 -0.0567 0.6887 0.9731 0.067 Uiso calc R 1 . . H
O3 0.29606(18) 0.69367(14) 0.99714(3) 0.0529(3) Uani d . 1 . . O
H3 0.2641 0.6273 1.0089 0.069 Uiso calc R 1 . . H
O6 0.71094(17) 0.98389(14) 0.94469(3) 0.0532(3) Uani d . 1 . . O
O14 0.42685(19) 0.81146(12) 0.81321(3) 0.0496(3) Uani d . 1 . . O
H14 0.5114 0.7700 0.8208 0.065 Uiso calc R 1 . . H
C1 0.1102(2) 0.8594(2) 0.94183(5) 0.0463(4) Uani d . 1 . . C
H1A 0.0999 0.8858 0.9679 0.060 Uiso calc R 1 . . H
H1B 0.0039 0.8844 0.9293 0.060 Uiso calc R 1 . . H
C2 0.1299(2) 0.7089(2) 0.93993(4) 0.0438(4) Uani d . 1 . . C
H2A 0.1338 0.6835 0.9134 0.057 Uiso calc R 1 . . H
C3 0.2976(2) 0.66325(19) 0.95779(4) 0.0437(4) Uani d . 1 . . C
H3A 0.3111 0.5660 0.9543 0.057 Uiso calc R 1 . . H
C4 0.4503(2) 0.73592(17) 0.94022(5) 0.0413(4) Uani d . 1 . . C
H4A 0.4614 0.7089 0.9142 0.054 Uiso calc R 1 . . H
H4B 0.5553 0.7104 0.9532 0.054 Uiso calc R 1 . . H
C5 0.4276(2) 0.88920(17) 0.94234(4) 0.0384(4) Uani d . 1 . . C
H5 0.4231 0.9141 0.9689 0.050 Uiso calc R 1 . . H
C6 0.5838(2) 0.95673(17) 0.92548(4) 0.0388(4) Uani d . 1 . . C
C7 0.5804(2) 0.98136(17) 0.88521(4) 0.0397(4) Uani d . 1 . . C
H7 0.6791 1.0146 0.8736 0.052 Uiso calc R 1 . . H
C8 0.4406(2) 0.95783(17) 0.86439(4) 0.0369(3) Uani d . 1 . . C
C9 0.2690(2) 0.91404(19) 0.88096(4) 0.0416(4) Uani d . 1 . . C
H9 0.2633 0.8163 0.8775 0.054 Uiso calc R 1 . . H
C10 0.2601(2) 0.93820(18) 0.92401(4) 0.0411(4) Uani d . 1 . . C
C11 0.1128(2) 0.9719(3) 0.85996(5) 0.0625(6) Uani d . 1 . . C
H11A 0.0990 1.0657 0.8669 0.081 Uiso calc R 1 . . H
H11B 0.0099 0.9243 0.8679 0.081 Uiso calc R 1 . . H
C12 0.1277(2) 0.9622(3) 0.81702(5) 0.0572(5) Uani d . 1 . . C
H12A 0.1250 0.8684 0.8095 0.074 Uiso calc R 1 . . H
H12B 0.0299 1.0071 0.8056 0.074 Uiso calc R 1 . . H
C13 0.2942(2) 1.02651(18) 0.80304(4) 0.0428(4) Uani d . 1 . . C
C14 0.4461(2) 0.95220(17) 0.82200(4) 0.0380(4) Uani d . 1 . . C
C15 0.6042(2) 1.0056(2) 0.80135(4) 0.0456(4) Uani d . 1 . . C
H15A 0.7001 0.9433 0.8032 0.059 Uiso calc R 1 . . H
H15B 0.6394 1.0924 0.8112 0.059 Uiso calc R 1 . . H
C16 0.5399(2) 1.0181(2) 0.76035(5) 0.0517(5) Uani d . 1 . . C
H16A 0.5908 0.9482 0.7449 0.067 Uiso calc R 1 . . H
H16B 0.5720 1.1049 0.7500 0.067 Uiso calc R 1 . . H
C17 0.3406(2) 1.00334(19) 0.76112(4) 0.0448(4) Uani d . 1 . . C
H17 0.3135 0.9094 0.7551 0.058 Uiso calc R 1 . . H
C18 0.3008(3) 1.1761(2) 0.81292(5) 0.0569(5) Uani d . 1 . . C
H18A 0.1942 1.2181 0.8058 0.085 Uiso calc R 1 . . H
H18B 0.3945 1.2179 0.7997 0.085 Uiso calc R 1 . . H
H18C 0.3179 1.1862 0.8394 0.085 Uiso calc R 1 . . H
C19 0.2357(3) 1.0875(2) 0.93360(5) 0.0588(5) Uani d . 1 . . C
H19A 0.1185 1.1132 0.9287 0.088 Uiso calc R 1 . . H
H19B 0.3121 1.1409 0.9185 0.088 Uiso calc R 1 . . H
H19C 0.2612 1.1018 0.9596 0.088 Uiso calc R 1 . . H
C20 0.2505(3) 1.0925(2) 0.73154(5) 0.0531(5) Uani d . 1 A . C
H20 0.2883 1.1852 0.7361 0.069 Uiso calc R 1 . . H
C21 0.0527(3) 1.0925(3) 0.73363(6) 0.0801(7) Uani d . 1 . . C
H21A 0.0065 1.1342 0.7115 0.120 Uiso calc R 1 . . H
H21B 0.0163 1.1419 0.7554 0.120 Uiso calc R 1 . . H
H21C 0.0117 1.0015 0.7353 0.120 Uiso calc R 1 . . H
C22 0.3125(3) 1.05427(19) 0.69185(4) 0.0547(5) Uani d DU 1 . . C
H22A 0.4358 1.0326 0.6927 0.071 Uiso calc PR 0.476(18) A 1 H
H22B 0.4389 1.0532 0.6926 0.071 Uiso calc PR 0.524(18) A 2 H
O22A 0.287(4) 1.1734(14) 0.6693(5) 0.067(5) Uani d PDU 0.476(18) A 1 O
H22C 0.2733 1.1463 0.6478 0.087 Uiso d PR 0.476(18) A 1 H
C23A 0.214(2) 0.9341(13) 0.6776(3) 0.072(4) Uani d PDU 0.476(18) A 1 C
H23A 0.0947 0.9604 0.6742 0.094 Uiso calc PR 0.476(18) A 1 H
H23B 0.2165 0.8652 0.6969 0.094 Uiso calc PR 0.476(18) A 1 H
C24A 0.279(2) 0.8710(10) 0.6408(2) 0.082(4) Uani d PDU 0.476(18) A 1 C
H24A 0.4012 0.8889 0.6387 0.107 Uiso calc PR 0.476(18) A 1 H
H24B 0.2646 0.7742 0.6427 0.107 Uiso calc PR 0.476(18) A 1 H
C25A 0.1914(17) 0.9180(9) 0.6047(2) 0.056(3) Uani d PDU 0.476(18) A 1 C
O25A 0.2267(17) 1.0604(7) 0.6015(3) 0.058(4) Uani d PDU 0.476(18) A 1 O
H25A 0.1685 1.0924 0.5844 0.075 Uiso calc PR 0.476(18) A 1 H
C26A 0.270(3) 0.8462(13) 0.5711(2) 0.109(5) Uani d PDU 0.476(18) A 1 C
H26A 0.2200 0.8807 0.5484 0.164 Uiso calc PR 0.476(18) A 1 H
H26B 0.2475 0.7514 0.5729 0.164 Uiso calc PR 0.476(18) A 1 H
H26C 0.3925 0.8612 0.5707 0.164 Uiso calc PR 0.476(18) A 1 H
C27A -0.0024(18) 0.8948(12) 0.6068(3) 0.094(4) Uani d PDU 0.476(18) A 1 C
H27A -0.0535 0.9614 0.6229 0.141 Uiso calc PR 0.476(18) A 1 H
H27B -0.0246 0.8068 0.6168 0.141 Uiso calc PR 0.476(18) A 1 H
H27C -0.0514 0.9017 0.5822 0.141 Uiso calc PR 0.476(18) A 1 H
O22B 0.263(4) 1.1654(12) 0.6676(4) 0.058(3) Uani d PDU 0.524(18) A 2 O
H22D 0.2520 1.1381 0.6461 0.075 Uiso calc PR 0.524(18) A 2 H
C23B 0.256(2) 0.9201(11) 0.6752(3) 0.059(2) Uani d PDU 0.524(18) A 2 C
H23C 0.1320 0.9226 0.6713 0.076 Uiso calc PR 0.524(18) A 2 H
H23D 0.2794 0.8496 0.6933 0.076 Uiso calc PR 0.524(18) A 2 H
C24B 0.3429(12) 0.8829(7) 0.63812(18) 0.0510(16) Uani d PDU 0.524(18) A 2 C
H24C 0.4535 0.9285 0.6374 0.066 Uiso calc PR 0.524(18) A 2 H
H24D 0.3666 0.7870 0.6387 0.066 Uiso calc PR 0.524(18) A 2 H
C25B 0.2511(10) 0.9127(10) 0.6016(2) 0.0566(19) Uani d PDU 0.524(18) A 2 C
O25B 0.2173(15) 1.0553(8) 0.6014(2) 0.057(4) Uani d PDU 0.524(18) A 2 O
H25B 0.1647 1.0754 0.5823 0.074 Uiso calc PR 0.524(18) A 2 H
C26B 0.3632(14) 0.8759(9) 0.5682(2) 0.078(2) Uani d PDU 0.524(18) A 2 C
H26D 0.3113 0.9097 0.5456 0.118 Uiso calc PR 0.524(18) A 2 H
H26E 0.3735 0.7797 0.5666 0.118 Uiso calc PR 0.524(18) A 2 H
H26F 0.4757 0.9149 0.5712 0.118 Uiso calc PR 0.524(18) A 2 H
C27B 0.0795(14) 0.8393(11) 0.5990(2) 0.086(3) Uani d PDU 0.524(18) A 2 C
H27D 0.0024 0.8730 0.6178 0.128 Uiso calc PR 0.524(18) A 2 H
H27E 0.0976 0.7447 0.6027 0.128 Uiso calc PR 0.524(18) A 2 H
H27F 0.0302 0.8539 0.5746 0.128 Uiso calc PR 0.524(18) A 2 H

loop_
_atom_site_aniso_label
_atom_site_aniso_U_11
_atom_site_aniso_U_22
_atom_site_aniso_U_33
_atom_site_aniso_U_12
_atom_site_aniso_U_13
_atom_site_aniso_U_23
O2 0.0460(7) 0.0739(9) 0.0351(6) -0.0154(6) 0.0038(5) -0.0021(6)
O3 0.0538(8) 0.0709(9) 0.0339(5) -0.0118(7) -0.0045(6) 0.0149(6)
O6 0.0448(7) 0.0707(8) 0.0441(6) -0.0079(7) -0.0118(6) 0.0124(6)
O14 0.0616(8) 0.0426(7) 0.0447(6) 0.0014(6) -0.0069(6) 0.0046(5)
C1 0.0333(9) 0.0661(12) 0.0395(8) 0.0080(8) 0.0057(7) 0.0101(8)
C2 0.0382(9) 0.0649(11) 0.0283(7) -0.0051(8) 0.0047(7) 0.0034(7)
C3 0.0441(10) 0.0483(9) 0.0386(8) -0.0014(8) -0.0010(8) 0.0042(7)
C4 0.0378(9) 0.0479(9) 0.0383(8) 0.0069(8) 0.0017(7) 0.0046(7)
C5 0.0382(9) 0.0477(9) 0.0293(7) 0.0041(7) 0.0007(7) 0.0036(7)
C6 0.0378(9) 0.0436(9) 0.0352(7) 0.0046(7) -0.0029(7) 0.0040(7)
C7 0.0351(9) 0.0486(9) 0.0355(7) -0.0010(8) 0.0018(6) 0.0090(7)
C8 0.0353(8) 0.0427(9) 0.0327(7) 0.0047(7) 0.0019(6) 0.0074(6)
C9 0.0360(9) 0.0561(10) 0.0329(7) 0.0032(8) 0.0000(6) 0.0106(7)
C10 0.0363(10) 0.0540(10) 0.0329(8) 0.0086(8) 0.0031(6) 0.0078(7)
C11 0.0357(10) 0.1077(18) 0.0439(9) 0.0068(11) -0.0015(7) 0.0225(11)
C12 0.0378(10) 0.0892(15) 0.0447(9) -0.0041(10) -0.0077(8) 0.0216(10)
C13 0.0418(9) 0.0510(10) 0.0356(7) 0.0004(8) -0.0044(7) 0.0076(7)
C14 0.0395(9) 0.0416(9) 0.0328(8) -0.0004(7) -0.0013(6) 0.0036(6)
C15 0.0413(9) 0.0599(11) 0.0357(8) -0.0017(9) 0.0003(7) 0.0064(8)
C16 0.0545(11) 0.0667(12) 0.0338(8) -0.0015(9) 0.0002(7) 0.0081(8)
C17 0.0531(10) 0.0481(10) 0.0331(7) -0.0061(8) -0.0061(7) 0.0089(7)
C18 0.0682(13) 0.0553(11) 0.0471(9) 0.0132(11) -0.0083(10) 0.0060(9)
C19 0.0664(14) 0.0565(11) 0.0535(10) 0.0162(10) 0.0075(10) 0.0058(8)
C20 0.0650(14) 0.0566(11) 0.0377(9) -0.0025(9) -0.0098(8) 0.0118(8)
C21 0.0737(16) 0.109(2) 0.0575(12) 0.0155(15) -0.0185(12) 0.0265(13)
C22 0.0781(14) 0.0504(10) 0.0355(8) -0.0101(10) -0.0147(9) 0.0121(8)
O22A 0.099(7) 0.064(7) 0.039(4) -0.033(3) -0.025(3) 0.014(3)
C23A 0.121(10) 0.051(5) 0.044(4) -0.007(5) -0.020(4) 0.018(3)
C24A 0.123(9) 0.063(4) 0.061(4) 0.003(5) -0.028(5) 0.011(3)
C25A 0.094(7) 0.036(3) 0.039(3) -0.004(4) -0.021(3) 0.001(2)
O25A 0.076(8) 0.037(5) 0.061(6) -0.010(4) -0.015(5) 0.019(4)
C26A 0.182(14) 0.092(6) 0.055(4) 0.041(8) -0.021(6) -0.010(4)
C27A 0.127(8) 0.064(5) 0.091(5) -0.047(5) -0.040(5) 0.017(4)
O22B 0.099(8) 0.035(3) 0.039(3) -0.013(4) -0.023(3) 0.009(2)
C23B 0.085(5) 0.042(3) 0.050(4) -0.009(4) -0.013(3) 0.002(2)
C24B 0.072(4) 0.034(2) 0.047(3) -0.002(2) -0.014(2) 0.0031(18)
C25B 0.070(4) 0.052(3) 0.048(3) -0.013(3) -0.014(3) 0.008(2)
O25B 0.074(7) 0.063(6) 0.034(4) -0.006(5) -0.024(4) -0.002(3)
C26B 0.113(6) 0.069(4) 0.054(3) -0.001(4) 0.005(4) -0.003(2)
C27B 0.102(6) 0.079(5) 0.075(4) -0.036(5) -0.026(4) 0.009(4)

loop_
_atom_type_symbol
_atom_type_description
_atom_type_scat_dispersion_real
_atom_type_scat_dispersion_imag
_atom_type_scat_source
C C 0.0181 0.0091 'International Tables Vol C Tables 4.2.6.8 and 6.1.1.4'
H H 0.0000 0.0000 'International Tables Vol C Tables 4.2.6.8 and 6.1.1.4'
O O 0.0492 0.0322 'International Tables Vol C Tables 4.2.6.8 and 6.1.1.4'

loop_
_geom_angle_atom_site_label_1
_geom_angle_atom_site_label_2
_geom_angle_atom_site_label_3
_geom_angle
C2 C1 C10 114.26(14)
O2 C2 C1 111.56(15)
O2 C2 C3 110.85(13)
C1 C2 C3 111.41(15)
O3 C3 C2 109.90(14)
O3 C3 C4 108.02(14)
C2 C3 C4 110.59(13)
C3 C4 C5 111.21(15)
C6 C5 C10 111.62(13)
C6 C5 C4 109.27(14)
C10 C5 C4 113.02(15)
O6 C6 C7 121.74(16)
O6 C6 C5 121.23(14)
C7 C6 C5 116.94(15)
C8 C7 C6 122.25(15)
C7 C8 C14 122.66(15)
C7 C8 C9 123.01(14)
C14 C8 C9 113.73(14)
C8 C9 C11 113.15(13)
C8 C9 C10 112.25(14)
C11 C9 C10 112.87(15)
C5 C10 C19 108.45(16)
C5 C10 C1 107.56(13)
C19 C10 C1 107.89(15)
C5 C10 C9 109.51(13)
C19 C10 C9 112.02(14)
C1 C10 C9 111.27(15)
C9 C11 C12 113.76(16)
C13 C12 C11 111.28(16)
C12 C13 C18 111.14(18)
C12 C13 C14 107.56(13)
C18 C13 C14 109.78(15)
C12 C13 C17 116.64(15)
C18 C13 C17 110.96(14)
C14 C13 C17 100.00(13)
O14 C14 C8 104.49(13)
O14 C14 C15 108.42(14)
C8 C14 C15 119.47(14)
O14 C14 C13 106.85(14)
C8 C14 C13 113.46(14)
C15 C14 C13 103.56(12)
C14 C15 C16 103.02(13)
C15 C16 C17 107.19(14)
C20 C17 C16 112.57(15)
C20 C17 C13 117.85(15)
C16 C17 C13 103.49(13)
C21 C20 C22 110.85(17)
C21 C20 C17 114.76(16)
C22 C20 C17 110.17(16)
O22A C22 O22B 8(2)
O22A C22 C23A 113.3(11)
O22B C22 C23A 105.6(12)
O22A C22 C23B 117.5(12)
O22B C22 C23B 110.9(9)
C23A C22 C23B 13.7(12)
O22A C22 C20 105.5(9)
O22B C22 C20 106.0(7)
C23A C22 C20 110.3(5)
C23B C22 C20 118.9(4)
C22 C23A C24A 116.5(9)
C25A C24A C23A 116.9(8)
O25A C25A C27A 109.8(7)
O25A C25A C26A 108.7(6)
C27A C25A C26A 111.4(6)
O25A C25A C24A 106.4(6)
C27A C25A C24A 110.3(6)
C26A C25A C24A 110.1(6)
C22 C23B C24B 114.9(7)
C25B C24B C23B 119.2(7)
O25B C25B C24B 106.4(5)
O25B C25B C27B 108.2(6)
C24B C25B C27B 111.9(6)
O25B C25B C26B 109.6(6)
C24B C25B C26B 111.0(6)
C27B C25B C26B 109.6(5)

loop_
_geom_bond_atom_site_label_1
_geom_bond_atom_site_label_2
_geom_bond_distance
O2 C2 1.438(2)
O3 C3 1.4351(19)
O6 C6 1.230(2)
O14 C14 1.441(2)
C1 C2 1.504(3)
C1 C10 1.538(2)
C2 C3 1.517(3)
C3 C4 1.521(2)
C4 C5 1.535(2)
C5 C6 1.508(2)
C5 C10 1.533(2)
C6 C7 1.457(2)
C7 C8 1.334(2)
C8 C14 1.513(2)
C8 C9 1.519(2)
C9 C11 1.535(2)
C9 C10 1.555(2)
C10 C19 1.534(3)
C11 C12 1.538(3)
C12 C13 1.523(3)
C13 C18 1.528(3)
C13 C14 1.545(2)
C13 C17 1.555(2)
C14 C15 1.525(2)
C15 C16 1.550(2)
C16 C17 1.552(3)
C17 C20 1.544(2)
C20 C21 1.535(3)
C20 C22 1.542(3)
C22 O22A 1.443(10)
C22 O22B 1.454(8)
C22 C23A 1.505(11)
C22 C23B 1.524(8)
C23A C24A 1.538(10)
C24A C25A 1.529(8)
C25A O25A 1.446(8)
C25A C27A 1.521(4)
C25A C26A 1.522(4)
C23B C24B 1.530(9)
C24B C25B 1.512(8)
C25B O25B 1.441(9)
C25B C27B 1.519(4)
C25B C26B 1.521(4)

loop_
_geom_hbond_atom_site_label_D
_geom_hbond_atom_site_label_H
_geom_hbond_atom_site_label_A
_geom_hbond_site_symmetry_A
_geom_hbond_distance_DH
_geom_hbond_distance_HA
_geom_hbond_distance_DA
_geom_hbond_angle_DHA
O2 H2 O3 4_467 0.82 1.95 2.7494(19) 165.2
O3 H3 O6 4_467 0.82 2.03 2.8019(16) 156.2
O14 H14 O22A 3_646 0.82 1.86 2.68(3) 171.6
O14 H14 O22B 3_646 0.82 2.08 2.89(3) 172.1
O22A H22C O25A . 0.82 1.89 2.71(2) 171.3
O25A H25A O2 3_556 0.82 1.95 2.760(10) 171.3
O22B H22D O25B . 0.82 1.81 2.63(2) 171.8
O25B H25B O2 3_556 0.82 1.92 2.733(9) 169.6

loop_
_geom_torsion_atom_site_label_1
_geom_torsion_atom_site_label_2
_geom_torsion_atom_site_label_3
_geom_torsion_atom_site_label_4
_geom_torsion
C10 C1 C2 O2 -179.26(13)
C10 C1 C2 C3 56.27(18)
O2 C2 C3 O3 -60.48(19)
C1 C2 C3 O3 64.39(18)
O2 C2 C3 C4 -179.65(14)
C1 C2 C3 C4 -54.78(18)
O3 C3 C4 C5 -65.34(17)
C2 C3 C4 C5 54.96(18)
C3 C4 C5 C6 178.60(13)
C3 C4 C5 C10 -56.48(17)
C10 C5 C6 O6 145.52(17)
C4 C5 C6 O6 -88.75(19)
C10 C5 C6 C7 -37.7(2)
C4 C5 C6 C7 88.01(17)
O6 C6 C7 C8 -176.99(17)
C5 C6 C7 C8 6.3(2)
C6 C7 C8 C14 -165.68(16)
C6 C7 C8 C9 4.9(3)
C7 C8 C9 C11 145.05(19)
C14 C8 C9 C11 -43.6(2)
C7 C8 C9 C10 15.9(2)
C14 C8 C9 C10 -172.75(14)
C6 C5 C10 C19 -65.99(17)
C4 C5 C10 C19 170.37(14)
C6 C5 C10 C1 177.58(15)
C4 C5 C10 C1 53.94(18)
C6 C5 C10 C9 56.53(19)
C4 C5 C10 C9 -67.11(18)
C2 C1 C10 C5 -54.37(19)
C2 C1 C10 C19 -171.18(15)
C2 C1 C10 C9 65.57(19)
C8 C9 C10 C5 -45.51(19)
C11 C9 C10 C5 -174.83(16)
C8 C9 C10 C19 74.86(19)
C11 C9 C10 C19 -54.5(2)
C8 C9 C10 C1 -164.29(14)
C11 C9 C10 C1 66.4(2)
C8 C9 C11 C12 45.2(2)
C10 C9 C11 C12 174.02(18)
C9 C11 C12 C13 -54.3(3)
C11 C12 C13 C18 -61.2(2)
C11 C12 C13 C14 59.0(2)
C11 C12 C13 C17 170.24(17)
C7 C8 C14 O14 107.13(18)
C9 C8 C14 O14 -64.28(18)
C7 C8 C14 C15 -14.3(3)
C9 C8 C14 C15 174.33(15)
C7 C8 C14 C13 -136.86(17)
C9 C8 C14 C13 51.73(19)
C12 C13 C14 O14 55.96(17)
C18 C13 C14 O14 177.02(14)
C17 C13 C14 O14 -66.27(15)
C12 C13 C14 C8 -58.65(19)
C18 C13 C14 C8 62.41(19)
C17 C13 C14 C8 179.12(14)
C12 C13 C14 C15 170.33(15)
C18 C13 C14 C15 -68.62(17)
C17 C13 C14 C15 48.10(16)
O14 C14 C15 C16 75.48(17)
C8 C14 C15 C16 -165.11(15)
C13 C14 C15 C16 -37.76(18)
C14 C15 C16 C17 12.7(2)
C15 C16 C17 C20 144.97(16)
C15 C16 C17 C13 16.7(2)
C12 C13 C17 C20 80.6(2)
C18 C13 C17 C20 -48.0(2)
C14 C13 C17 C20 -163.83(15)
C12 C13 C17 C16 -154.41(16)
C18 C13 C17 C16 76.96(19)
C14 C13 C17 C16 -38.86(17)
C16 C17 C20 C21 -174.2(2)
C13 C17 C20 C21 -53.9(3)
C16 C17 C20 C22 59.8(2)
C13 C17 C20 C22 -179.80(16)
C21 C20 C22 O22A 77.0(13)
C17 C20 C22 O22A -154.9(13)
C21 C20 C22 O22B 68.2(12)
C17 C20 C22 O22B -163.7(12)
C21 C20 C22 C23A -45.7(8)
C17 C20 C22 C23A 82.4(8)
C21 C20 C22 C23B -57.4(8)
C17 C20 C22 C23B 70.7(7)
O22A C22 C23A C24A 70.6(16)
O22B C22 C23A C24A 74.4(15)
C23B C22 C23A C24A -40(3)
C20 C22 C23A C24A -171.5(8)
C22 C23A C24A C25A -94.6(12)
C23A C24A C25A O25A 62.3(10)
C23A C24A C25A C27A -56.7(10)
C23A C24A C25A C26A 179.9(9)
O22A C22 C23B C24B 58.7(18)
O22B C22 C23B C24B 64.6(14)
C23A C22 C23B C24B 134(4)
C20 C22 C23B C24B -172.2(6)
C22 C23B C24B C25B -96.8(10)
C23B C24B C25B O25B 57.4(8)
C23B C24B C25B C27B -60.6(9)
C23B C24B C25B C26B 176.6(7)
